data_7241927
loop_
_publ_author_name
'Mohanty, Aurobinda'
'Singh, Udai P.'
'Ghorai, Arijit'
'Banerjee, Susanta'
'Butcher, R. J.'

_publ_section_title
;
 Metal--organic frameworks derived from a semi-rigid anthracene-based
 ligand and sulfonates: proton conductivity and dye degradation studies
;
_journal_issue 3
_journal_name_full CrystEngComm
_journal_page_first 684
_journal_page_last 693
_journal_paper_doi 10.1039/D0CE01275K
_journal_volume 23
_journal_year 2021
_chemical_formula_moiety 'C52 H42 Cu N4 O5, C10 H6 O6 S2'
_chemical_formula_sum 'C62 H48 Cu N4 O11 S2'
_chemical_formula_weight 1152.70
_space_group_crystal_system orthorhombic
_space_group_IT_number 60
_space_group_name_Hall '-P 2n 2ab'
_space_group_name_H-M_alt 'P b c n'
_atom_sites_solution_hydrogens mixed
_atom_sites_solution_primary direct
_atom_sites_solution_secondary difmap
_audit_creation_method SHELXL-2018/3
_audit_update_record
;
2020-08-20 deposited with the CCDC.	2020-11-26 downloaded from the CCDC.
;
_cell_angle_alpha 90
_cell_angle_beta 90
_cell_angle_gamma 90
_cell_formula_units_Z 4
_cell_length_a 12.4189(4)
_cell_length_b 20.0829(6)
_cell_length_c 28.0298(8)
_cell_measurement_reflns_used 8709
_cell_measurement_temperature 296(2)
_cell_measurement_theta_max 28.358
_cell_measurement_theta_min 2.8330
_cell_volume 6990.8(4)
_computing_cell_refinement 'SAINT v7.68A (Bruker, 2009)'
_computing_data_collection 'Apex 2 (Bruker, 2009)'
_computing_data_reduction 'SAINT v7.68A (Bruker, 2009)'
_computing_molecular_graphics 'ShelXTL (Sheldrick, 2008)'
_computing_publication_material 'ShelXTL (Sheldrick, 2008)'
_computing_structure_refinement 'SHELXL-2018/3 (Sheldrick, 2018)'
_computing_structure_solution 'ShelXT (Sheldrick, 2015a)'
_diffrn_ambient_temperature 296(2)
_diffrn_measured_fraction_theta_full 0.997
_diffrn_measured_fraction_theta_max 0.997
_diffrn_measurement_device_type 'Bruker APEX-II CCD'
_diffrn_measurement_method '\f and \w scans'
_diffrn_radiation_type MoK\a
_diffrn_radiation_wavelength 0.71073
_diffrn_reflns_av_R_equivalents 0.0792
_diffrn_reflns_av_unetI/netI 0.0482
_diffrn_reflns_Laue_measured_fraction_full 0.997
_diffrn_reflns_Laue_measured_fraction_max 0.997
_diffrn_reflns_limit_h_max 11
_diffrn_reflns_limit_h_min -14
_diffrn_reflns_limit_k_max 24
_diffrn_reflns_limit_k_min -24
_diffrn_reflns_limit_l_max 33
_diffrn_reflns_limit_l_min -33
_diffrn_reflns_number 67026
_diffrn_reflns_point_group_measured_fraction_full 0.997
_diffrn_reflns_point_group_measured_fraction_max 0.997
_diffrn_reflns_theta_full 25.242
_diffrn_reflns_theta_max 25.252
_diffrn_reflns_theta_min 2.911
_exptl_absorpt_coefficient_mu 0.425
_exptl_absorpt_correction_T_max 1.00000
_exptl_absorpt_correction_T_min 0.85170
_exptl_absorpt_correction_type multi-scan
_exptl_absorpt_process_details 'Sadabs (Sheldrick, 1996)'
_exptl_crystal_colour yellow
_exptl_crystal_density_diffrn 1.095
_exptl_crystal_description rod
_exptl_crystal_F_000 2388
_exptl_crystal_size_max 0.29
_exptl_crystal_size_mid 0.18
_exptl_crystal_size_min 0.12
_refine_diff_density_max 0.524
_refine_diff_density_min -0.312
_refine_diff_density_rms 0.053
_refine_ls_extinction_method none
_refine_ls_goodness_of_fit_ref 1.033
_refine_ls_hydrogen_treatment mixed
_refine_ls_matrix_type full
_refine_ls_number_parameters 425
_refine_ls_number_reflns 6311
_refine_ls_number_restraints 623
_refine_ls_restrained_S_all 1.001
_refine_ls_R_factor_all 0.1030
_refine_ls_R_factor_gt 0.0621
_refine_ls_shift/su_max 0.000
_refine_ls_shift/su_mean 0.000
_refine_ls_structure_factor_coef Fsqd
_refine_ls_weighting_details 'w=1/[\s^2^(Fo^2^)+(0.0945P)^2^+4.9876P] where P=(Fo^2^+2Fc^2^)/3'
_refine_ls_weighting_scheme calc
_refine_ls_wR_factor_gt 0.1721
_refine_ls_wR_factor_ref 0.1943
_reflns_Friedel_coverage 0.000
_reflns_number_gt 3951
_reflns_number_total 6311
_reflns_threshold_expression 'I > 2\s(I)'
_cod_data_source_file d0ce01275k2.cif
_cod_data_source_block shelx_CCDC4
_cod_depositor_comments 'Adding full bibliography for 7241923--7241927.cif.'
_cod_database_code 7241927
_shelx_shelxl_version_number 2018/3
_shelx_space_group_comment
;
The symmetry employed for this shelxl refinement is uniquely defined
by the following loop, which should always be used as a source of
symmetry information in preference to the above space-group names.
They are only intended as comments.
;

loop_
_space_group_symop_operation_xyz
'x, y, z'
'-x+1/2, -y+1/2, z+1/2'
'-x, y, -z+1/2'
'x+1/2, -y+1/2, -z'
'-x, -y, -z'
'x-1/2, y-1/2, -z-1/2'
'x, -y, z-1/2'
'-x-1/2, y-1/2, z'

loop_
_atom_site_label
_atom_site_type_symbol
_atom_site_fract_x
_atom_site_fract_y
_atom_site_fract_z
_atom_site_U_iso_or_equiv
_atom_site_adp_type
_atom_site_occupancy
_atom_site_site_symmetry_order
_atom_site_calc_flag
_atom_site_refinement_flags_posn
_atom_site_refinement_flags_adp
_atom_site_refinement_flags_occupancy
_atom_site_disorder_assembly
_atom_site_disorder_group
Cu1 Cu 0.500000 0.16601(3) 0.250000 0.0542(2) Uani 1 2 d S T P . .
S1 S 0.91362(11) 0.30178(5) 0.46145(5) 0.0747(4) Uani 1 1 d D . . . .
O1 O 0.5604(2) 0.16325(12) 0.31327(9) 0.0604(7) Uani 1 1 d . . . . .
O2 O 0.1388(3) 0.69893(16) 0.27540(11) 0.0816(10) Uani 1 1 d . . . . .
O3 O 1.0058(13) 0.2603(13) 0.4657(7) 0.086(4) Uani 0.62(3) 1 d D U P A 1
O4 O 0.8224(9) 0.2841(7) 0.4939(4) 0.071(3) Uani 0.62(3) 1 d D U P A 1
O5 O 0.8727(11) 0.3134(6) 0.4139(3) 0.081(3) Uani 0.62(3) 1 d D U P A 1
O3A O 1.002(2) 0.259(2) 0.4812(11) 0.076(5) Uani 0.38(3) 1 d D U P A 2
O4A O 0.8096(14) 0.2801(14) 0.4774(9) 0.096(5) Uani 0.38(3) 1 d D U P A 2
O5A O 0.931(3) 0.3061(10) 0.4093(4) 0.111(5) Uani 0.38(3) 1 d D U P A 2
O1W O 0.500000 0.0557(2) 0.250000 0.0809(14) Uani 1 2 d DS T P . .
H1W1 H 0.520(5) 0.0288(8) 0.2713(9) 0.121 Uiso 1 1 d D U . . .
N1 N 0.6051(3) 0.32511(16) 0.39827(11) 0.0569(8) Uani 1 1 d . . . . .
C1 C 0.5731(3) 0.21524(18) 0.33924(13) 0.0527(9) Uani 1 1 d . . . . .
C2 C 0.5528(4) 0.2811(2) 0.32412(15) 0.0744(13) Uani 1 1 d . . . . .
H2A H 0.527239 0.288552 0.293389 0.089 Uiso 1 1 calc R U . . .
C3 C 0.5697(4) 0.3335(2) 0.35336(15) 0.0744(13) Uani 1 1 d . . . . .
H3A H 0.556610 0.376338 0.342180 0.089 Uiso 1 1 calc R U . . .
C4 C 0.6252(3) 0.2639(2) 0.41388(14) 0.0569(10) Uani 1 1 d . . . . .
H4A H 0.650151 0.258402 0.444913 0.068 Uiso 1 1 calc R U . . .
C5 C 0.6108(3) 0.20946(19) 0.38637(13) 0.0533(9) Uani 1 1 d . . . . .
H5A H 0.626130 0.167553 0.398749 0.064 Uiso 1 1 calc R U . . .
C6 C 0.6319(4) 0.3834(2) 0.42891(17) 0.0728(13) Uani 1 1 d . . . . .
H6A H 0.703831 0.398448 0.420807 0.087 Uiso 1 1 calc R U . . .
H6B H 0.633360 0.368793 0.461881 0.087 Uiso 1 1 calc R U . . .
C7 C 0.5562(3) 0.4418(2) 0.42508(14) 0.0571(10) Uani 1 1 d . . . . .
C8 C 0.5889(4) 0.5025(2) 0.40276(15) 0.0675(11) Uani 1 1 d . . . . .
C9 C 0.6865(4) 0.5070(3) 0.3765(2) 0.0954(16) Uani 1 1 d . . . . .
H9A H 0.729704 0.469496 0.372968 0.114 Uiso 1 1 calc R U . . .
C10 C 0.7177(5) 0.5666(3) 0.3561(2) 0.115(2) Uani 1 1 d . . . . .
H10A H 0.780805 0.569160 0.338354 0.138 Uiso 1 1 calc R U . . .
C11 C 0.6537(5) 0.6224(3) 0.3624(2) 0.1047(18) Uani 1 1 d . . . . .
H11A H 0.675312 0.662491 0.348811 0.126 Uiso 1 1 calc R U . . .
C12 C 0.5630(4) 0.6208(3) 0.38711(19) 0.0856(14) Uani 1 1 d . . . . .
H12A H 0.524101 0.659880 0.391492 0.103 Uiso 1 1 calc R U . . .
C13 C 0.5238(3) 0.5605(2) 0.40708(15) 0.0595(10) Uani 1 1 d . . . . .
C14 C 0.4256(3) 0.55766(19) 0.43182(14) 0.0565(10) Uani 1 1 d . . . . .
C15 C 0.3900(3) 0.49786(19) 0.45145(14) 0.0561(10) Uani 1 1 d . . . . .
C16 C 0.2891(4) 0.4917(2) 0.47574(17) 0.0697(12) Uani 1 1 d . . . . .
H16A H 0.244768 0.528801 0.478839 0.084 Uiso 1 1 calc R U . . .
C17 C 0.2573(4) 0.4328(3) 0.49417(19) 0.0882(15) Uani 1 1 d . . . . .
H17A H 0.190769 0.430074 0.509280 0.106 Uiso 1 1 calc R U . . .
C18 C 0.3219(5) 0.3756(2) 0.4912(2) 0.0874(15) Uani 1 1 d . . . . .
H18A H 0.298727 0.335674 0.504397 0.105 Uiso 1 1 calc R U . . .
C19 C 0.4170(4) 0.3792(2) 0.46916(16) 0.0675(11) Uani 1 1 d . . . . .
H19A H 0.459414 0.341168 0.467491 0.081 Uiso 1 1 calc R U . . .
C20 C 0.4561(3) 0.43926(19) 0.44804(13) 0.0524(9) Uani 1 1 d . . . . .
C21 C 0.3609(4) 0.62094(19) 0.43843(15) 0.0643(11) Uani 1 1 d . . . . .
H21A H 0.304771 0.613365 0.461854 0.077 Uiso 1 1 calc R U . B 1
H21B H 0.407627 0.655877 0.450382 0.077 Uiso 1 1 calc R U . B 1
N2A N 0.3107(8) 0.6430(4) 0.3920(3) 0.0610(18) Uani 0.471(12) 1 d G U P C 1
C22A C 0.3312(8) 0.7027(4) 0.3685(4) 0.067(2) Uani 0.471(12) 1 d G U P C 1
H22A H 0.384061 0.731332 0.379978 0.080 Uiso 0.471(12) 1 calc R U P C 1
C23A C 0.2729(9) 0.7194(4) 0.3280(4) 0.070(2) Uani 0.471(12) 1 d G U P C 1
H23A H 0.286608 0.759322 0.312271 0.083 Uiso 0.471(12) 1 calc R U P C 1
C24A C 0.1939(7) 0.6766(5) 0.3109(3) 0.0619(18) Uani 0.471(12) 1 d G U P C 1
C25A C 0.1734(8) 0.6169(5) 0.3343(3) 0.0517(18) Uani 0.471(12) 1 d G U P C 1
H25A H 0.120554 0.588232 0.322879 0.062 Uiso 0.471(12) 1 calc R U P C 1
C26A C 0.2318(9) 0.6001(4) 0.3749(3) 0.0498(18) Uani 0.471(12) 1 d G U P C 1
H26A H 0.218006 0.560241 0.390586 0.060 Uiso 0.471(12) 1 calc R U P C 1
N2B N 0.2974(6) 0.6411(4) 0.3970(2) 0.0553(16) Uani 0.529(12) 1 d G U P C 2
C22B C 0.2885(8) 0.7086(3) 0.3870(3) 0.0631(19) Uani 0.529(12) 1 d G U P C 2
H22B H 0.320787 0.739725 0.406990 0.076 Uiso 0.529(12) 1 calc R U P C 2
C23B C 0.2313(8) 0.7297(3) 0.3472(3) 0.067(2) Uani 0.529(12) 1 d G U P C 2
H23B H 0.225291 0.774927 0.340474 0.080 Uiso 0.529(12) 1 calc R U P C 2
C24B C 0.1829(6) 0.6832(5) 0.3173(2) 0.0641(18) Uani 0.529(12) 1 d G U P C 2
C25B C 0.1918(8) 0.6157(4) 0.3273(3) 0.0583(18) Uani 0.529(12) 1 d G U P C 2
H25B H 0.159527 0.584568 0.307291 0.070 Uiso 0.529(12) 1 calc R U P C 2
C26B C 0.2491(8) 0.5946(3) 0.3671(3) 0.0524(18) Uani 0.529(12) 1 d G U P C 2
H26B H 0.255023 0.549365 0.373807 0.063 Uiso 0.529(12) 1 calc R U P C 2
C27 C 1.0131(3) 0.55349(19) 0.44559(15) 0.0563(10) Uani 1 1 d . . . . .
H27A H 1.006684 0.549924 0.412632 0.068 Uiso 1 1 calc R U . . .
C28 C 0.9941(3) 0.49681(17) 0.47498(13) 0.0487(9) Uani 1 1 d . . . . .
C29 C 0.9642(3) 0.43442(18) 0.45567(15) 0.0563(10) Uani 1 1 d . . . . .
H29A H 0.955499 0.429697 0.422888 0.068 Uiso 1 1 calc R U . . .
C30 C 0.9481(3) 0.38121(17) 0.48500(15) 0.0534(9) Uani 1 1 d . . . . .
C31 C 0.9593(3) 0.38726(18) 0.53443(15) 0.0560(10) Uani 1 1 d . . . . .
H31A H 0.947793 0.350379 0.553834 0.067 Uiso 1 1 calc R U . . .

loop_
_atom_site_aniso_label
_atom_site_aniso_U_11
_atom_site_aniso_U_22
_atom_site_aniso_U_33
_atom_site_aniso_U_23
_atom_site_aniso_U_13
_atom_site_aniso_U_12
Cu1 0.0683(5) 0.0502(4) 0.0441(4) 0.000 0.0074(3) 0.000
S1 0.0876(9) 0.0396(5) 0.0970(9) -0.0078(6) -0.0182(8) -0.0036(6)
O1 0.078(2) 0.0499(15) 0.0532(15) -0.0053(12) -0.0008(14) 0.0027(14)
O2 0.078(2) 0.094(2) 0.0730(19) 0.0323(17) -0.0260(17) -0.0216(18)
O3 0.073(5) 0.053(5) 0.131(11) -0.034(8) 0.003(6) 0.009(4)
O4 0.055(4) 0.063(4) 0.095(6) -0.009(5) -0.011(4) -0.026(3)
O5 0.095(7) 0.070(4) 0.079(4) -0.015(3) -0.010(4) -0.004(5)
O3A 0.074(7) 0.045(6) 0.110(13) -0.011(11) 0.001(8) 0.009(5)
O4A 0.066(6) 0.082(7) 0.141(12) -0.027(10) -0.056(7) -0.025(5)
O5A 0.162(15) 0.070(7) 0.100(7) -0.021(5) -0.035(8) -0.002(11)
O1W 0.129(4) 0.049(2) 0.064(3) 0.000 -0.015(3) 0.000
N1 0.062(2) 0.0568(18) 0.0523(18) -0.0085(15) -0.0015(16) 0.0042(16)
C1 0.062(3) 0.051(2) 0.045(2) -0.0029(16) 0.0118(18) 0.0010(18)
C2 0.120(4) 0.055(2) 0.049(2) -0.0008(18) -0.008(2) 0.001(3)
C3 0.117(4) 0.050(2) 0.056(2) -0.0048(19) -0.009(3) 0.006(2)
C4 0.061(3) 0.062(2) 0.048(2) -0.0055(18) -0.0078(19) 0.006(2)
C5 0.054(2) 0.053(2) 0.052(2) 0.0055(17) 0.0021(18) 0.0031(18)
C6 0.071(3) 0.064(3) 0.083(3) -0.028(2) -0.018(2) 0.009(2)
C7 0.060(3) 0.056(2) 0.055(2) -0.0144(18) -0.018(2) 0.0039(19)
C8 0.061(3) 0.070(3) 0.072(3) -0.016(2) -0.006(2) -0.016(2)
C9 0.080(3) 0.098(4) 0.108(4) -0.019(3) 0.007(3) -0.016(3)
C10 0.092(4) 0.115(4) 0.138(5) -0.005(4) 0.022(4) -0.036(3)
C11 0.091(4) 0.098(4) 0.124(5) 0.021(4) 0.007(4) -0.029(3)
C12 0.083(3) 0.079(3) 0.095(4) 0.008(3) -0.009(3) -0.025(3)
C13 0.062(3) 0.052(2) 0.065(3) -0.0022(19) -0.021(2) -0.0087(19)
C14 0.064(3) 0.051(2) 0.054(2) -0.0046(17) -0.0189(19) -0.0044(18)
C15 0.065(3) 0.049(2) 0.054(2) -0.0024(17) -0.0217(19) 0.0027(18)
C16 0.059(3) 0.068(3) 0.082(3) 0.012(2) -0.002(2) 0.016(2)
C17 0.073(3) 0.085(3) 0.106(4) 0.028(3) 0.011(3) 0.012(3)
C18 0.085(4) 0.068(3) 0.109(4) 0.031(3) 0.001(3) 0.005(3)
C19 0.075(3) 0.054(2) 0.073(3) 0.005(2) -0.011(2) 0.007(2)
C20 0.057(2) 0.053(2) 0.048(2) -0.0064(17) -0.0141(18) 0.0041(18)
C21 0.083(3) 0.046(2) 0.064(2) -0.0029(18) -0.028(2) 0.004(2)
N2A 0.075(4) 0.048(3) 0.060(3) 0.002(3) -0.020(3) 0.000(3)
C22A 0.081(5) 0.051(3) 0.069(4) -0.001(3) -0.020(3) -0.006(3)
C23A 0.078(5) 0.058(4) 0.073(4) 0.012(3) -0.019(4) -0.009(3)
C24A 0.070(4) 0.062(4) 0.054(3) 0.010(3) -0.012(3) -0.009(3)
C25A 0.059(4) 0.055(3) 0.041(3) 0.003(3) -0.001(3) -0.006(3)
C26A 0.065(4) 0.039(3) 0.045(4) -0.007(3) -0.005(3) 0.007(3)
N2B 0.065(3) 0.044(3) 0.057(3) 0.006(2) -0.013(3) -0.005(3)
C22B 0.074(4) 0.047(3) 0.068(4) 0.005(3) -0.019(3) -0.006(3)
C23B 0.080(4) 0.055(3) 0.064(4) 0.006(3) -0.021(3) -0.005(3)
C24B 0.067(4) 0.061(3) 0.065(3) 0.009(3) -0.015(3) -0.006(3)
C25B 0.059(4) 0.058(3) 0.058(4) -0.002(3) -0.010(3) -0.003(3)
C26B 0.063(4) 0.049(3) 0.046(3) -0.003(3) 0.000(3) -0.003(3)
C27 0.065(3) 0.048(2) 0.056(2) 0.0081(17) -0.001(2) 0.0020(19)
C28 0.047(2) 0.0380(17) 0.061(2) 0.0012(16) 0.000(2) 0.0009(16)
C29 0.062(3) 0.048(2) 0.058(2) -0.0030(17) -0.004(2) 0.0028(19)
C30 0.052(2) 0.0385(19) 0.070(2) -0.0035(17) -0.010(2) 0.0008(17)
C31 0.054(2) 0.042(2) 0.072(2) 0.0141(19) 0.002(2) 0.0036(18)

loop_
_atom_type_symbol
_atom_type_description
_atom_type_scat_dispersion_real
_atom_type_scat_dispersion_imag
_atom_type_scat_source
C C 0.0033 0.0016 'International Tables Vol C Tables 4.2.6.8 and 6.1.1.4'
H H 0.0000 0.0000 'International Tables Vol C Tables 4.2.6.8 and 6.1.1.4'
N N 0.0061 0.0033 'International Tables Vol C Tables 4.2.6.8 and 6.1.1.4'
O O 0.0106 0.0060 'International Tables Vol C Tables 4.2.6.8 and 6.1.1.4'
S S 0.1246 0.1234 'International Tables Vol C Tables 4.2.6.8 and 6.1.1.4'
Cu Cu 0.3201 1.2651 'International Tables Vol C Tables 4.2.6.8 and 6.1.1.4'

loop_
_geom_angle_atom_site_label_1
_geom_angle_atom_site_label_2
_geom_angle_atom_site_label_3
_geom_angle
_geom_angle_site_symmetry_1
_geom_angle_site_symmetry_3
_geom_angle_publ_flag
O1 Cu1 O1 176.71(15) 3_655 . ?
O1 Cu1 O2 91.00(13) 3_655 6_656 ?
O1 Cu1 O2 90.10(13) . 6_656 ?
O1 Cu1 O2 90.10(13) 3_655 8_655 ?
O1 Cu1 O2 91.00(13) . 8_655 ?
O2 Cu1 O2 141.0(2) 6_656 8_655 ?
O1 Cu1 O1W 88.36(8) 3_655 . ?
O1 Cu1 O1W 88.35(8) . . ?
O2 Cu1 O1W 109.52(10) 6_656 . ?
O2 Cu1 O1W 109.52(10) 8_655 . ?
O3 S1 O5 117.1(8) . . ?
O4A S1 O5A 117.0(9) . . ?
O3 S1 O4 114.9(8) . . ?
O5 S1 O4 109.4(5) . . ?
O4A S1 O3A 111.7(13) . . ?
O5A S1 O3A 107.0(12) . . ?
O3 S1 C30 107.5(12) . . ?
O4A S1 C30 111.9(12) . . ?
O5 S1 C30 106.3(5) . . ?
O5A S1 C30 106.3(8) . . ?
O4 S1 C30 99.8(6) . . ?
O3A S1 C30 101.6(19) . . ?
C1 O1 Cu1 123.2(2) . . ?
C24A O2 Cu1 128.6(5) . 6_566 ?
Cu1 O1W H1W1 129.8(10) . . ?
Cu1 O1W H1W1 129.8(10) . 3_655 ?
H1W1 O1W H1W1 100.5(19) . 3_655 ?
C4 N1 C3 119.1(3) . . ?
C4 N1 C6 119.7(3) . . ?
C3 N1 C6 121.0(3) . . ?
O1 C1 C5 120.5(3) . . ?
O1 C1 C2 124.8(4) . . ?
C5 C1 C2 114.8(3) . . ?
C3 C2 C1 121.3(4) . . ?
C3 C2 H2A 119.3 . . ?
C1 C2 H2A 119.3 . . ?
N1 C3 C2 121.5(4) . . ?
N1 C3 H3A 119.3 . . ?
C2 C3 H3A 119.3 . . ?
N1 C4 C5 122.4(4) . . ?
N1 C4 H4A 118.8 . . ?
C5 C4 H4A 118.8 . . ?
C4 C5 C1 120.9(4) . . ?
C4 C5 H5A 119.5 . . ?
C1 C5 H5A 119.5 . . ?
N1 C6 C7 115.6(3) . . ?
N1 C6 H6A 108.4 . . ?
C7 C6 H6A 108.4 . . ?
N1 C6 H6B 108.4 . . ?
C7 C6 H6B 108.4 . . ?
H6A C6 H6B 107.5 . . ?
C20 C7 C8 119.0(4) . . ?
C20 C7 C6 119.5(4) . . ?
C8 C7 C6 121.2(4) . . ?
C9 C8 C13 118.5(4) . . ?
C9 C8 C7 121.5(5) . . ?
C13 C8 C7 120.0(4) . . ?
C10 C9 C8 120.5(6) . . ?
C10 C9 H9A 119.7 . . ?
C8 C9 H9A 119.7 . . ?
C9 C10 C11 119.2(6) . . ?
C9 C10 H10A 120.4 . . ?
C11 C10 H10A 120.4 . . ?
C12 C11 C10 122.3(6) . . ?
C12 C11 H11A 118.8 . . ?
C10 C11 H11A 118.8 . . ?
C11 C12 C13 121.3(5) . . ?
C11 C12 H12A 119.4 . . ?
C13 C12 H12A 119.4 . . ?
C14 C13 C12 121.8(4) . . ?
C14 C13 C8 120.2(4) . . ?
C12 C13 C8 118.0(4) . . ?
C15 C14 C13 120.3(4) . . ?
C15 C14 C21 120.5(4) . . ?
C13 C14 C21 119.2(4) . . ?
C14 C15 C16 122.7(4) . . ?
C14 C15 C20 119.9(4) . . ?
C16 C15 C20 117.4(4) . . ?
C17 C16 C15 120.9(4) . . ?
C17 C16 H16A 119.5 . . ?
C15 C16 H16A 119.5 . . ?
C16 C17 C18 121.8(5) . . ?
C16 C17 H17A 119.1 . . ?
C18 C17 H17A 119.1 . . ?
C19 C18 C17 119.3(5) . . ?
C19 C18 H18A 120.4 . . ?
C17 C18 H18A 120.4 . . ?
C18 C19 C20 122.6(4) . . ?
C18 C19 H19A 118.7 . . ?
C20 C19 H19A 118.7 . . ?
C7 C20 C19 121.6(4) . . ?
C7 C20 C15 120.5(4) . . ?
C19 C20 C15 118.0(4) . . ?
N2B C21 C14 114.9(4) . . ?
N2A C21 C14 111.1(4) . . ?
N2A C21 H21A 109.4 . . ?
C14 C21 H21A 109.4 . . ?
N2A C21 H21B 109.4 . . ?
C14 C21 H21B 109.4 . . ?
H21A C21 H21B 108.0 . . ?
C22A N2A C26A 120.0 . . ?
C22A N2A C21 125.8(6) . . ?
C26A N2A C21 114.0(6) . . ?
N2A C22A C23A 120.0 . . ?
N2A C22A H22A 120.0 . . ?
C23A C22A H22A 120.0 . . ?
C24A C23A C22A 120.0 . . ?
C24A C23A H23A 120.0 . . ?
C22A C23A H23A 120.0 . . ?
O2 C24A C25A 124.6(6) . . ?
O2 C24A C23A 115.1(6) . . ?
C25A C24A C23A 120.0 . . ?
C24A C25A C26A 120.0 . . ?
C24A C25A H25A 120.0 . . ?
C26A C25A H25A 120.0 . . ?
C25A C26A N2A 120.0 . . ?
C25A C26A H26A 120.0 . . ?
N2A C26A H26A 120.0 . . ?
C22B N2B C26B 120.0 . . ?
C22B N2B C21 118.2(5) . . ?
C26B N2B C21 121.7(5) . . ?
N2B C22B C23B 120.0 . . ?
N2B C22B H22B 120.0 . . ?
C23B C22B H22B 120.0 . . ?
C22B C23B C24B 120.0 . . ?
C22B C23B H23B 120.0 . . ?
C24B C23B H23B 120.0 . . ?
O2 C24B C25B 116.2(6) . . ?
O2 C24B C23B 123.3(6) . . ?
C25B C24B C23B 120.0 . . ?
C26B C25B C24B 120.0 . . ?
C26B C25B H25B 120.0 . . ?
C24B C25B H25B 120.0 . . ?
C25B C26B N2B 120.0 . . ?
C25B C26B H26B 120.0 . . ?
N2B C26B H26B 120.0 . . ?
C31 C27 C28 120.2(4) 5_766 . ?
C31 C27 H27A 119.9 5_766 . ?
C28 C27 H27A 119.9 . . ?
C29 C28 C28 119.1(4) . 5_766 ?
C29 C28 C27 122.0(4) . . ?
C28 C28 C27 118.9(4) 5_766 . ?
C30 C29 C28 120.1(4) . . ?
C30 C29 H29A 119.9 . . ?
C28 C29 H29A 119.9 . . ?
C29 C30 C31 121.0(3) . . ?
C29 C30 S1 121.0(3) . . ?
C31 C30 S1 118.0(3) . . ?
C27 C31 C30 120.6(4) 5_766 . ?
C27 C31 H31A 119.7 5_766 . ?
C30 C31 H31A 119.7 . . ?

loop_
_geom_bond_atom_site_label_1
_geom_bond_atom_site_label_2
_geom_bond_distance
_geom_bond_site_symmetry_2
_geom_bond_publ_flag
Cu1 O1 1.926(3) 3_655 ?
Cu1 O1 1.926(3) . ?
Cu1 O2 1.979(3) 6_656 ?
Cu1 O2 1.979(3) 8_655 ?
Cu1 O1W 2.215(4) . ?
S1 O3 1.420(11) . ?
S1 O4A 1.435(15) . ?
S1 O5 1.445(7) . ?
S1 O5A 1.478(13) . ?
S1 O4 1.494(7) . ?
S1 O3A 1.501(14) . ?
S1 C30 1.779(4) . ?
O1 C1 1.283(4) . ?
O2 C24A 1.288(8) . ?
O2 C24B 1.333(7) . ?
O1W H1W1 0.843(10) . ?
O1W H1W1 0.843(10) 3_655 ?
N1 C4 1.328(5) . ?
N1 C3 1.344(5) . ?
N1 C6 1.490(5) . ?
C1 C5 1.407(5) . ?
C1 C2 1.411(6) . ?
C2 C3 1.351(6) . ?
C2 H2A 0.9300 . ?
C3 H3A 0.9300 . ?
C4 C5 1.350(5) . ?
C4 H4A 0.9300 . ?
C5 H5A 0.9300 . ?
C6 C7 1.507(6) . ?
C6 H6A 0.9700 . ?
C6 H6B 0.9700 . ?
C7 C20 1.401(6) . ?
C7 C8 1.429(6) . ?
C8 C9 1.421(7) . ?
C8 C13 1.422(6) . ?
C9 C10 1.381(8) . ?
C9 H9A 0.9300 . ?
C10 C11 1.386(8) . ?
C10 H10A 0.9300 . ?
C11 C12 1.322(8) . ?
C11 H11A 0.9300 . ?
C12 C13 1.420(6) . ?
C12 H12A 0.9300 . ?
C13 C14 1.405(6) . ?
C14 C15 1.393(5) . ?
C14 C21 1.514(5) . ?
C15 C16 1.432(6) . ?
C15 C20 1.438(5) . ?
C16 C17 1.349(6) . ?
C16 H16A 0.9300 . ?
C17 C18 1.404(7) . ?
C17 H17A 0.9300 . ?
C18 C19 1.334(7) . ?
C18 H18A 0.9300 . ?
C19 C20 1.428(6) . ?
C19 H19A 0.9300 . ?
C21 N2B 1.461(7) . ?
C21 N2A 1.510(8) . ?
C21 H21A 0.9700 . ?
C21 H21B 0.9700 . ?
N2A C22A 1.3900 . ?
N2A C26A 1.3900 . ?
C22A C23A 1.3900 . ?
C22A H22A 0.9300 . ?
C23A C24A 1.3900 . ?
C23A H23A 0.9300 . ?
C24A C25A 1.3900 . ?
C25A C26A 1.3900 . ?
C25A H25A 0.9300 . ?
C26A H26A 0.9300 . ?
N2B C22B 1.3900 . ?
N2B C26B 1.3900 . ?
C22B C23B 1.3900 . ?
C22B H22B 0.9300 . ?
C23B C24B 1.3900 . ?
C23B H23B 0.9300 . ?
C24B C25B 1.3900 . ?
C25B C26B 1.3900 . ?
C25B H25B 0.9300 . ?
C26B H26B 0.9300 . ?
C27 C31 1.359(5) 5_766 ?
C27 C28 1.425(5) . ?
C27 H27A 0.9300 . ?
C28 C29 1.414(5) . ?
C28 C28 1.416(7) 5_766 ?
C29 C30 1.363(5) . ?
C29 H29A 0.9300 . ?
C30 C31 1.398(5) . ?
C31 H31A 0.9300 . ?

loop_
_geom_hbond_atom_site_label_D
_geom_hbond_atom_site_label_H
_geom_hbond_atom_site_label_A
_geom_hbond_distance_DH
_geom_hbond_distance_HA
_geom_hbond_distance_DA
_geom_hbond_angle_DHA
_geom_hbond_site_symmetry_A
_geom_hbond_publ_flag
C4 H4A O4 0.93 2.59 3.345(14) 138.2 . yes
C4 H4A O4A 0.93 2.22 2.92(2) 131.0 . yes
C21 H21B O3 0.97 2.40 3.34(2) 164.5 8_765 yes
C25A H25A O1W 0.93 2.62 3.425(8) 145.9 6_566 yes
C25B H25B O1W 0.93 2.62 3.438(7) 147.7 6_566 yes

loop_
_geom_torsion_atom_site_label_1
_geom_torsion_atom_site_label_2
_geom_torsion_atom_site_label_3
_geom_torsion_atom_site_label_4
_geom_torsion
_geom_torsion_site_symmetry_1
_geom_torsion_site_symmetry_2
_geom_torsion_site_symmetry_3
_geom_torsion_site_symmetry_4
_geom_torsion_publ_flag
Cu1 O1 C1 C5 175.7(3) . . . . ?
Cu1 O1 C1 C2 -5.1(6) . . . . ?
O1 C1 C2 C3 -178.9(5) . . . . ?
C5 C1 C2 C3 0.4(7) . . . . ?
C4 N1 C3 C2 1.0(7) . . . . ?
C6 N1 C3 C2 175.0(5) . . . . ?
C1 C2 C3 N1 -1.0(8) . . . . ?
C3 N1 C4 C5 -0.4(6) . . . . ?
C6 N1 C4 C5 -174.6(4) . . . . ?
N1 C4 C5 C1 -0.1(6) . . . . ?
O1 C1 C5 C4 179.5(4) . . . . ?
C2 C1 C5 C4 0.2(6) . . . . ?
C4 N1 C6 C7 -145.7(4) . . . . ?
C3 N1 C6 C7 40.3(6) . . . . ?
N1 C6 C7 C20 77.1(5) . . . . ?
N1 C6 C7 C8 -109.5(5) . . . . ?
C20 C7 C8 C9 -176.1(4) . . . . ?
C6 C7 C8 C9 10.5(6) . . . . ?
C20 C7 C8 C13 4.6(6) . . . . ?
C6 C7 C8 C13 -168.7(4) . . . . ?
C13 C8 C9 C10 0.7(7) . . . . ?
C7 C8 C9 C10 -178.6(5) . . . . ?
C8 C9 C10 C11 1.3(9) . . . . ?
C9 C10 C11 C12 -0.5(10) . . . . ?
C10 C11 C12 C13 -2.5(9) . . . . ?
C11 C12 C13 C14 -177.6(5) . . . . ?
C11 C12 C13 C8 4.5(7) . . . . ?
C9 C8 C13 C14 178.5(4) . . . . ?
C7 C8 C13 C14 -2.2(6) . . . . ?
C9 C8 C13 C12 -3.5(6) . . . . ?
C7 C8 C13 C12 175.8(4) . . . . ?
C12 C13 C14 C15 -179.3(4) . . . . ?
C8 C13 C14 C15 -1.4(6) . . . . ?
C12 C13 C14 C21 -1.5(6) . . . . ?
C8 C13 C14 C21 176.4(3) . . . . ?
C13 C14 C15 C16 -178.0(4) . . . . ?
C21 C14 C15 C16 4.2(6) . . . . ?
C13 C14 C15 C20 2.5(5) . . . . ?
C21 C14 C15 C20 -175.3(3) . . . . ?
C14 C15 C16 C17 179.8(4) . . . . ?
C20 C15 C16 C17 -0.7(6) . . . . ?
C15 C16 C17 C18 1.1(8) . . . . ?
C16 C17 C18 C19 -0.6(9) . . . . ?
C17 C18 C19 C20 -0.3(8) . . . . ?
C8 C7 C20 C19 177.2(4) . . . . ?
C6 C7 C20 C19 -9.3(5) . . . . ?
C8 C7 C20 C15 -3.5(5) . . . . ?
C6 C7 C20 C15 169.9(3) . . . . ?
C18 C19 C20 C7 -180.0(4) . . . . ?
C18 C19 C20 C15 0.7(6) . . . . ?
C14 C15 C20 C7 0.0(5) . . . . ?
C16 C15 C20 C7 -179.5(4) . . . . ?
C14 C15 C20 C19 179.3(3) . . . . ?
C16 C15 C20 C19 -0.2(5) . . . . ?
C15 C14 C21 N2B -102.4(5) . . . . ?
C13 C14 C21 N2B 79.9(6) . . . . ?
C15 C14 C21 N2A -110.4(6) . . . . ?
C13 C14 C21 N2A 71.8(6) . . . . ?
C14 C21 N2A C22A -118.2(7) . . . . ?
C14 C21 N2A C26A 66.9(7) . . . . ?
C26A N2A C22A C23A 0.0 . . . . ?
C21 N2A C22A C23A -174.7(7) . . . . ?
N2A C22A C23A C24A 0.0 . . . . ?
Cu1 O2 C24A C25A 10.4(11) 6_566 . . . ?
Cu1 O2 C24A C23A -164.1(5) 6_566 . . . ?
C22A C23A C24A O2 174.8(8) . . . . ?
C22A C23A C24A C25A 0.0 . . . . ?
O2 C24A C25A C26A -174.3(9) . . . . ?
C23A C24A C25A C26A 0.0 . . . . ?
C24A C25A C26A N2A 0.0 . . . . ?
C22A N2A C26A C25A 0.0 . . . . ?
C21 N2A C26A C25A 175.3(7) . . . . ?
C14 C21 N2B C22B -142.9(5) . . . . ?
C14 C21 N2B C26B 35.2(8) . . . . ?
C26B N2B C22B C23B 0.0 . . . . ?
C21 N2B C22B C23B 178.2(6) . . . . ?
N2B C22B C23B C24B 0.0 . . . . ?
Cu1 O2 C24B C25B 51.7(7) 6_566 . . . ?
Cu1 O2 C24B C23B -136.9(5) 6_566 . . . ?
C22B C23B C24B O2 -171.1(7) . . . . ?
C22B C23B C24B C25B 0.0 . . . . ?
O2 C24B C25B C26B 171.7(7) . . . . ?
C23B C24B C25B C26B 0.0 . . . . ?
C24B C25B C26B N2B 0.0 . . . . ?
C22B N2B C26B C25B 0.0 . . . . ?
C21 N2B C26B C25B -178.1(6) . . . . ?
C31 C27 C28 C29 179.4(4) 5_766 . . . ?
C31 C27 C28 C28 -1.0(7) 5_766 . . 5_766 ?
C28 C28 C29 C30 -0.6(7) 5_766 . . . ?
C27 C28 C29 C30 179.1(4) . . . . ?
C28 C29 C30 C31 0.8(6) . . . . ?
C28 C29 C30 S1 -178.5(3) . . . . ?
O3 S1 C30 C29 106.9(9) . . . . ?
O4A S1 C30 C29 -117.4(12) . . . . ?
O5 S1 C30 C29 -19.3(7) . . . . ?
O5A S1 C30 C29 11.5(14) . . . . ?
O4 S1 C30 C29 -133.0(7) . . . . ?
O3A S1 C30 C29 123.3(12) . . . . ?
O3 S1 C30 C31 -72.5(9) . . . . ?
O4A S1 C30 C31 63.3(12) . . . . ?
O5 S1 C30 C31 161.3(7) . . . . ?
O5A S1 C30 C31 -167.8(14) . . . . ?
O4 S1 C30 C31 47.6(7) . . . . ?
O3A S1 C30 C31 -56.0(12) . . . . ?
C29 C30 C31 C27 -0.2(6) . . . 5_766 ?
S1 C30 C31 C27 179.2(3) . . . 5_766 ?
